data_7037177
loop_
_publ_author_name
'\<Skalamera, \/Dani'
'Sanders, Ernest'
'Vianello, Robert'
'Mar\<savelski, Aleksandra'
'Pevec, Andrej'
'Turel, Iztok'
'Kirin, Sre\'cko I'

_publ_section_title
;
 Synthesis and characterization of ML and ML2 metal complexes with amino
 acid substituted bis(2-picolyl)amine ligands.
;
_journal_issue 7
_journal_name_full 'Dalton transactions (Cambridge, England : 2003)'
_journal_page_first 2845
_journal_page_last 2858
_journal_paper_doi 10.1039/c5dt03387j
_journal_volume 45
_journal_year 2016
_chemical_formula_sum 'C32 H38 B2 F8 N6 O4 Zn'
_chemical_formula_weight 809.67
_chemical_name_systematic
;
 ?
;
_space_group_IT_number 60
_symmetry_cell_setting orthorhombic
_symmetry_space_group_name_Hall '-P 2n 2ab'
_symmetry_space_group_name_H-M 'P b c n'
_atom_sites_solution_hydrogens geom
_atom_sites_solution_primary direct
_atom_sites_solution_secondary difmap
_audit_creation_method SHELXL-97
_audit_update_record
;
2015-10-29 deposited with the CCDC.
2015-11-08 downloaded from the CCDC.
;
_cell_angle_alpha 90.00
_cell_angle_beta 90.00
_cell_angle_gamma 90.00
_cell_formula_units_Z 4
_cell_length_a 19.3596(3)
_cell_length_b 10.1740(2)
_cell_length_c 18.4718(3)
_cell_measurement_reflns_used 5916
_cell_measurement_temperature 293(2)
_cell_measurement_theta_max 75.5310
_cell_measurement_theta_min 3.3042
_cell_volume 3638.29(11)
_computing_cell_refinement 'CrysAlis PRO (Agilent, 2011)'
_computing_data_collection 'CrysAlis PRO (Agilent, 2011)'
_computing_data_reduction 'CrysAlis PRO (Agilent, 2011)'
_computing_molecular_graphics 'DIAMOND (Brandenburg, 2011)'
_computing_publication_material 'WinGX (Farrugia, 1999)'
_computing_structure_refinement 'SHELXL-97 (Sheldrick, 2008)'
_computing_structure_solution 'SHELXS-97 (Sheldrick, 2008)'
_diffrn_ambient_temperature 293(2)
_diffrn_measured_fraction_theta_full 0.993
_diffrn_measured_fraction_theta_max 0.993
_diffrn_measurement_device_type 'SuperNova, Dual, Cu at zero, Atlas'
_diffrn_measurement_method \w
_diffrn_radiation_monochromator Mirror
_diffrn_radiation_source 'SuperNova (Cu) X-ray source'
_diffrn_radiation_type CuK\a
_diffrn_radiation_wavelength 1.54184
_diffrn_reflns_av_R_equivalents 0.0188
_diffrn_reflns_av_unetI/netI 0.0182
_diffrn_reflns_limit_h_max 24
_diffrn_reflns_limit_h_min -23
_diffrn_reflns_limit_k_max 12
_diffrn_reflns_limit_k_min -12
_diffrn_reflns_limit_l_max 14
_diffrn_reflns_limit_l_min -23
_diffrn_reflns_number 11828
_diffrn_reflns_theta_full 75.72
_diffrn_reflns_theta_max 75.72
_diffrn_reflns_theta_min 4.79
_exptl_absorpt_coefficient_mu 1.705
_exptl_absorpt_correction_T_max 0.9196
_exptl_absorpt_correction_T_min 0.7266
_exptl_absorpt_correction_type multi-scan
_exptl_crystal_colour colourless
_exptl_crystal_density_diffrn 1.478
_exptl_crystal_density_method 'not measured'
_exptl_crystal_description prism
_exptl_crystal_F_000 1664
_exptl_crystal_size_max 0.20
_exptl_crystal_size_mid 0.10
_exptl_crystal_size_min 0.05
_refine_diff_density_max 0.252
_refine_diff_density_min -0.236
_refine_diff_density_rms 0.035
_refine_ls_extinction_method none
_refine_ls_goodness_of_fit_ref 1.072
_refine_ls_hydrogen_treatment constr
_refine_ls_matrix_type full
_refine_ls_number_parameters 241
_refine_ls_number_reflns 3766
_refine_ls_number_restraints 0
_refine_ls_restrained_S_all 1.072
_refine_ls_R_factor_all 0.0403
_refine_ls_R_factor_gt 0.0345
_refine_ls_shift/su_max 0.0001
_refine_ls_shift/su_mean 0.0001
_refine_ls_structure_factor_coef Fsqd
_refine_ls_weighting_details 'calc w=1/[\s^2^(Fo^2^)+(0.0466P)^2^+0.7882P] where P=(Fo^2^+2Fc^2^)/3'
_refine_ls_weighting_scheme calc
_refine_ls_wR_factor_gt 0.0948
_refine_ls_wR_factor_ref 0.1000
_reflns_number_gt 3242
_reflns_number_total 3766
_reflns_threshold_expression >2\s(I)
_cod_data_source_file c5dt03387j2.cif
_cod_data_source_block 12Zn
_cod_depositor_comments 'Adding full bibliography for 7037170--7037179.cif.'
_cod_original_sg_symbol_H-M Pbcn
_cod_database_code 7037177

loop_
_symmetry_equiv_pos_as_xyz
'x, y, z'
'-x+1/2, -y+1/2, z+1/2'
'x+1/2, -y+1/2, -z'
'-x, y, -z+1/2'
'-x, -y, -z'
'x-1/2, y-1/2, -z-1/2'
'-x-1/2, y-1/2, z'
'x, -y, z-1/2'

loop_
_atom_site_label
_atom_site_type_symbol
_atom_site_fract_x
_atom_site_fract_y
_atom_site_fract_z
_atom_site_U_iso_or_equiv
_atom_site_adp_type
_atom_site_occupancy
_atom_site_symmetry_multiplicity
_atom_site_calc_flag
_atom_site_refinement_flags
Zn1 Zn 0.5000 0.17972(3) 0.2500 0.04768(11) Uani 1 2 d S
N1 N 0.60584(8) 0.22830(15) 0.21347(8) 0.0538(3) Uani 1 1 d .
N2 N 0.46213(8) 0.04196(14) 0.17463(8) 0.0538(3) Uani 1 1 d .
N3 N 0.48771(7) 0.30796(14) 0.14848(8) 0.0487(3) Uani 1 1 d .
O1 O 0.29289(11) 0.4838(3) 0.11922(17) 0.1588(13) Uani 1 1 d .
O2 O 0.32553(8) 0.60342(16) 0.02657(10) 0.0797(4) Uani 1 1 d .
C1 C 0.66491(11) 0.1714(2) 0.23687(11) 0.0641(5) Uani 1 1 d .
H1 H 0.6617 0.0940 0.2635 0.077 Uiso 1 1 calc R
C2 C 0.72926(11) 0.2222(3) 0.22334(14) 0.0758(6) Uani 1 1 d .
H2 H 0.7687 0.1796 0.2398 0.091 Uiso 1 1 calc R
C3 C 0.73412(11) 0.3376(3) 0.18479(15) 0.0791(6) Uani 1 1 d .
H3 H 0.7770 0.3755 0.1759 0.095 Uiso 1 1 calc R
C4 C 0.67491(10) 0.3961(2) 0.15955(13) 0.0687(5) Uani 1 1 d .
H4 H 0.6773 0.4733 0.1327 0.082 Uiso 1 1 calc R
C5 C 0.61156(9) 0.33869(18) 0.17460(10) 0.0530(4) Uani 1 1 d .
C6 C 0.54544(9) 0.40170(18) 0.14864(10) 0.0550(4) Uani 1 1 d .
H6A H 0.5341 0.4752 0.1799 0.066 Uiso 1 1 calc R
H6B H 0.5522 0.4354 0.1000 0.066 Uiso 1 1 calc R
C7 C 0.49678(10) 0.20943(19) 0.08988(10) 0.0544(4) Uani 1 1 d .
H7A H 0.5455 0.1900 0.0842 0.065 Uiso 1 1 calc R
H7B H 0.4801 0.2459 0.0446 0.065 Uiso 1 1 calc R
C8 C 0.45838(9) 0.08485(17) 0.10612(9) 0.0513(4) Uani 1 1 d .
C9 C 0.42349(11) 0.0151(2) 0.05340(11) 0.0640(5) Uani 1 1 d .
H9 H 0.4210 0.0466 0.0062 0.077 Uiso 1 1 calc R
C10 C 0.39247(13) -0.1020(2) 0.07212(13) 0.0767(6) Uani 1 1 d .
H10 H 0.3690 -0.1509 0.0374 0.092 Uiso 1 1 calc R
C11 C 0.39644(13) -0.1459(2) 0.14209(13) 0.0727(6) Uani 1 1 d .
H11 H 0.3757 -0.2246 0.1555 0.087 Uiso 1 1 calc R
C12 C 0.43136(11) -0.07221(19) 0.19187(11) 0.0633(5) Uani 1 1 d .
H12 H 0.4339 -0.1021 0.2394 0.076 Uiso 1 1 calc R
C13 C 0.42014(9) 0.37514(19) 0.14314(10) 0.0540(4) Uani 1 1 d .
H13A H 0.4136 0.4265 0.1868 0.065 Uiso 1 1 calc R
H13B H 0.3844 0.3084 0.1423 0.065 Uiso 1 1 calc R
C14 C 0.40903(10) 0.4657(2) 0.07825(11) 0.0598(4) Uani 1 1 d .
H14A H 0.4411 0.5388 0.0806 0.072 Uiso 1 1 calc R
H14B H 0.4177 0.4178 0.0338 0.072 Uiso 1 1 calc R
C15 C 0.33636(11) 0.5165(2) 0.07843(13) 0.0712(6) Uani 1 1 d .
C16 C 0.25607(14) 0.6546(3) 0.0208(2) 0.1094(11) Uani 1 1 d .
H16A H 0.2258 0.5869 0.0033 0.164 Uiso 1 1 calc R
H16B H 0.2556 0.7273 -0.0123 0.164 Uiso 1 1 calc R
H16C H 0.2407 0.6836 0.0675 0.164 Uiso 1 1 calc R
B1 B 0.59455(12) 0.7472(2) 0.11745(12) 0.0600(5) Uani 1 1 d .
F4 F 0.59933(9) 0.69778(14) 0.18644(7) 0.0857(4) Uani 1 1 d .
F1 F 0.53307(8) 0.70938(17) 0.08611(9) 0.0943(5) Uani 1 1 d .
F3 F 0.64688(9) 0.69470(17) 0.07611(9) 0.0977(5) Uani 1 1 d .
F2 F 0.60041(9) 0.88212(14) 0.11969(9) 0.0903(4) Uani 1 1 d .

loop_
_atom_site_aniso_label
_atom_site_aniso_U_11
_atom_site_aniso_U_22
_atom_site_aniso_U_33
_atom_site_aniso_U_23
_atom_site_aniso_U_13
_atom_site_aniso_U_12
Zn1 0.05251(19) 0.04620(18) 0.04435(18) 0.000 0.00133(12) 0.000
N1 0.0493(7) 0.0564(8) 0.0558(7) 0.0040(7) 0.0045(6) 0.0030(6)
N2 0.0630(9) 0.0467(7) 0.0515(7) -0.0034(6) 0.0020(6) -0.0004(7)
N3 0.0507(7) 0.0463(7) 0.0490(7) 0.0014(6) 0.0007(6) -0.0002(6)
O1 0.0723(12) 0.211(3) 0.193(3) 0.119(2) 0.0286(14) 0.0401(16)
O2 0.0690(9) 0.0722(9) 0.0979(11) 0.0163(8) -0.0213(8) 0.0081(8)
C1 0.0561(10) 0.0656(12) 0.0706(11) 0.0060(9) 0.0041(9) 0.0116(9)
C2 0.0523(11) 0.0834(15) 0.0918(15) 0.0013(13) 0.0025(10) 0.0137(10)
C3 0.0498(11) 0.0828(15) 0.1048(17) 0.0012(13) 0.0105(11) -0.0029(10)
C4 0.0570(10) 0.0669(12) 0.0822(13) 0.0076(10) 0.0112(10) -0.0032(9)
C5 0.0508(9) 0.0550(9) 0.0533(9) 0.0005(7) 0.0056(7) 0.0000(7)
C6 0.0563(9) 0.0506(9) 0.0582(9) 0.0077(8) 0.0001(8) -0.0046(8)
C7 0.0618(10) 0.0559(9) 0.0456(8) 0.0005(7) 0.0023(7) 0.0008(8)
C8 0.0539(9) 0.0502(9) 0.0496(8) -0.0044(7) 0.0012(7) 0.0057(7)
C9 0.0677(11) 0.0665(11) 0.0580(10) -0.0069(9) -0.0067(9) 0.0008(9)
C10 0.0815(14) 0.0678(13) 0.0809(14) -0.0177(11) -0.0094(11) -0.0115(11)
C11 0.0809(14) 0.0528(10) 0.0844(14) -0.0079(10) 0.0049(11) -0.0108(10)
C12 0.0776(12) 0.0480(9) 0.0643(10) 0.0007(8) 0.0059(9) -0.0032(9)
C13 0.0520(9) 0.0528(9) 0.0573(9) 0.0029(8) -0.0011(7) 0.0011(8)
C14 0.0586(10) 0.0564(10) 0.0645(10) 0.0075(8) -0.0067(8) 0.0014(8)
C15 0.0585(11) 0.0682(12) 0.0868(14) 0.0156(11) -0.0120(10) -0.0018(10)
C16 0.0717(15) 0.111(2) 0.146(3) 0.025(2) -0.0321(17) 0.0178(16)
B1 0.0587(11) 0.0629(12) 0.0584(11) -0.0009(9) -0.0039(9) -0.0010(10)
F4 0.1100(11) 0.0811(9) 0.0660(7) 0.0038(6) -0.0083(7) -0.0030(8)
F1 0.0736(8) 0.1085(11) 0.1009(10) 0.0053(9) -0.0234(8) -0.0128(8)
F3 0.0874(10) 0.1008(11) 0.1050(11) -0.0168(9) 0.0275(8) -0.0030(8)
F2 0.1116(11) 0.0609(7) 0.0983(10) 0.0036(7) -0.0108(8) -0.0016(7)

loop_
_atom_type_symbol
_atom_type_description
_atom_type_scat_dispersion_real
_atom_type_scat_dispersion_imag
_atom_type_scat_source
C C 0.0181 0.0091 'International Tables Vol C Tables 4.2.6.8 and 6.1.1.4'
H H 0.0000 0.0000 'International Tables Vol C Tables 4.2.6.8 and 6.1.1.4'
B B 0.0090 0.0039 'International Tables Vol C Tables 4.2.6.8 and 6.1.1.4'
F F 0.0727 0.0534 'International Tables Vol C Tables 4.2.6.8 and 6.1.1.4'
N N 0.0311 0.0180 'International Tables Vol C Tables 4.2.6.8 and 6.1.1.4'
O O 0.0492 0.0322 'International Tables Vol C Tables 4.2.6.8 and 6.1.1.4'
Zn Zn -1.5491 0.6778 'International Tables Vol C Tables 4.2.6.8 and 6.1.1.4'

loop_
_geom_angle_atom_site_label_1
_geom_angle_atom_site_label_2
_geom_angle_atom_site_label_3
_geom_angle
_geom_angle_site_symmetry_1
_geom_angle_site_symmetry_3
N2 Zn1 N2 96.61(8) . 4_655
N2 Zn1 N1 105.62(6) . .
N2 Zn1 N1 91.59(6) 4_655 .
N2 Zn1 N1 91.59(6) . 4_655
N2 Zn1 N1 105.62(6) 4_655 4_655
N1 Zn1 N1 154.19(8) . 4_655
N2 Zn1 N3 162.42(6) . 4_655
N2 Zn1 N3 78.60(5) 4_655 4_655
N1 Zn1 N3 91.50(5) . 4_655
N1 Zn1 N3 73.75(5) 4_655 4_655
N2 Zn1 N3 78.60(5) . .
N2 Zn1 N3 162.42(6) 4_655 .
N1 Zn1 N3 73.75(5) . .
N1 Zn1 N3 91.50(5) 4_655 .
N3 Zn1 N3 110.77(7) 4_655 .
C5 N1 C1 117.43(17) . .
C5 N1 Zn1 115.33(12) . .
C1 N1 Zn1 126.15(13) . .
C8 N2 C12 118.76(16) . .
C8 N2 Zn1 115.21(12) . .
C12 N2 Zn1 124.94(13) . .
C6 N3 C13 111.90(14) . .
C6 N3 C7 110.46(14) . .
C13 N3 C7 111.57(14) . .
C6 N3 Zn1 106.75(10) . .
C13 N3 Zn1 114.11(11) . .
C7 N3 Zn1 101.49(10) . .
C15 O2 C16 116.3(2) . .
N1 C1 C2 123.3(2) . .
N1 C1 H1 118.4 . .
C2 C1 H1 118.4 . .
C1 C2 C3 118.5(2) . .
C1 C2 H2 120.7 . .
C3 C2 H2 120.7 . .
C4 C3 C2 119.3(2) . .
C4 C3 H3 120.4 . .
C2 C3 H3 120.4 . .
C3 C4 C5 119.2(2) . .
C3 C4 H4 120.4 . .
C5 C4 H4 120.4 . .
N1 C5 C4 122.31(18) . .
N1 C5 C6 117.18(16) . .
C4 C5 C6 120.49(17) . .
N3 C6 C5 111.71(14) . .
N3 C6 H6A 109.3 . .
C5 C6 H6A 109.3 . .
N3 C6 H6B 109.3 . .
C5 C6 H6B 109.3 . .
H6A C6 H6B 107.9 . .
N3 C7 C8 111.47(14) . .
N3 C7 H7A 109.3 . .
C8 C7 H7A 109.3 . .
N3 C7 H7B 109.3 . .
C8 C7 H7B 109.3 . .
H7A C7 H7B 108.0 . .
N2 C8 C9 121.65(18) . .
N2 C8 C7 115.92(15) . .
C9 C8 C7 122.37(17) . .
C10 C9 C8 118.7(2) . .
C10 C9 H9 120.7 . .
C8 C9 H9 120.7 . .
C11 C10 C9 119.6(2) . .
C11 C10 H10 120.2 . .
C9 C10 H10 120.2 . .
C12 C11 C10 119.0(2) . .
C12 C11 H11 120.5 . .
C10 C11 H11 120.5 . .
N2 C12 C11 122.3(2) . .
N2 C12 H12 118.8 . .
C11 C12 H12 118.8 . .
N3 C13 C14 117.11(15) . .
N3 C13 H13A 108.0 . .
C14 C13 H13A 108.0 . .
N3 C13 H13B 108.0 . .
C14 C13 H13B 108.0 . .
H13A C13 H13B 107.3 . .
C15 C14 C13 109.79(17) . .
C15 C14 H14A 109.7 . .
C13 C14 H14A 109.7 . .
C15 C14 H14B 109.7 . .
C13 C14 H14B 109.7 . .
H14A C14 H14B 108.2 . .
O1 C15 O2 122.7(2) . .
O1 C15 C14 125.1(2) . .
O2 C15 C14 112.23(19) . .
O2 C16 H16A 109.5 . .
O2 C16 H16B 109.5 . .
H16A C16 H16B 109.5 . .
O2 C16 H16C 109.5 . .
H16A C16 H16C 109.5 . .
H16B C16 H16C 109.5 . .
F4 B1 F3 108.83(19) . .
F4 B1 F2 109.36(18) . .
F3 B1 F2 110.05(19) . .
F4 B1 F1 110.21(19) . .
F3 B1 F1 107.10(19) . .
F2 B1 F1 111.24(19) . .

loop_
_geom_bond_atom_site_label_1
_geom_bond_atom_site_label_2
_geom_bond_distance
_geom_bond_site_symmetry_2
Zn1 N2 2.1072(14) .
Zn1 N2 2.1072(14) 4_655
Zn1 N1 2.2131(15) .
Zn1 N1 2.2131(15) 4_655
Zn1 N3 2.2969(15) 4_655
Zn1 N3 2.2969(15) .
N1 C5 1.338(2) .
N1 C1 1.353(2) .
N2 C8 1.341(2) .
N2 C12 1.344(2) .
N3 C6 1.469(2) .
N3 C13 1.479(2) .
N3 C7 1.486(2) .
O1 C15 1.178(3) .
O2 C15 1.320(3) .
O2 C16 1.446(3) .
C1 C2 1.372(3) .
C1 H1 0.9300 .
C2 C3 1.376(4) .
C2 H2 0.9300 .
C3 C4 1.373(3) .
C3 H3 0.9300 .
C4 C5 1.387(3) .
C4 H4 0.9300 .
C5 C6 1.510(3) .
C6 H6A 0.9700 .
C6 H6B 0.9700 .
C7 C8 1.500(3) .
C7 H7A 0.9700 .
C7 H7B 0.9700 .
C8 C9 1.381(3) .
C9 C10 1.378(3) .
C9 H9 0.9300 .
C10 C11 1.370(4) .
C10 H10 0.9300 .
C11 C12 1.365(3) .
C11 H11 0.9300 .
C12 H12 0.9300 .
C13 C14 1.527(3) .
C13 H13A 0.9700 .
C13 H13B 0.9700 .
C14 C15 1.499(3) .
C14 H14A 0.9700 .
C14 H14B 0.9700 .
C16 H16A 0.9600 .
C16 H16B 0.9600 .
C16 H16C 0.9600 .
B1 F4 1.373(3) .
B1 F3 1.377(3) .
B1 F2 1.378(3) .
B1 F1 1.378(3) .

loop_
_geom_torsion_atom_site_label_1
_geom_torsion_atom_site_label_2
_geom_torsion_atom_site_label_3
_geom_torsion_atom_site_label_4
_geom_torsion
_geom_torsion_site_symmetry_1
N2 Zn1 N1 C5 97.75(14) .
N2 Zn1 N1 C5 -164.93(13) 4_655
N1 Zn1 N1 C5 -32.38(12) 4_655
N3 Zn1 N1 C5 -86.29(13) 4_655
N3 Zn1 N1 C5 24.92(13) .
N2 Zn1 N1 C1 -94.57(17) .
N2 Zn1 N1 C1 2.75(17) 4_655
N1 Zn1 N1 C1 135.30(17) 4_655
N3 Zn1 N1 C1 81.38(17) 4_655
N3 Zn1 N1 C1 -167.40(18) .
N2 Zn1 N2 C8 -154.32(15) 4_655
N1 Zn1 N2 C8 -60.79(14) .
N1 Zn1 N2 C8 99.75(13) 4_655
N3 Zn1 N2 C8 132.70(17) 4_655
N3 Zn1 N2 C8 8.55(12) .
N2 Zn1 N2 C12 37.81(14) 4_655
N1 Zn1 N2 C12 131.34(16) .
N1 Zn1 N2 C12 -68.11(17) 4_655
N3 Zn1 N2 C12 -35.2(3) 4_655
N3 Zn1 N2 C12 -159.32(17) .
N2 Zn1 N3 C6 -143.52(12) .
N2 Zn1 N3 C6 -67.8(2) 4_655
N1 Zn1 N3 C6 -33.35(11) .
N1 Zn1 N3 C6 125.15(11) 4_655
N3 Zn1 N3 C6 51.98(10) 4_655
N2 Zn1 N3 C13 92.33(12) .
N2 Zn1 N3 C13 168.01(17) 4_655
N1 Zn1 N3 C13 -157.50(13) .
N1 Zn1 N3 C13 1.00(12) 4_655
N3 Zn1 N3 C13 -72.17(11) 4_655
N2 Zn1 N3 C7 -27.81(10) .
N2 Zn1 N3 C7 47.9(2) 4_655
N1 Zn1 N3 C7 82.36(11) .
N1 Zn1 N3 C7 -119.14(11) 4_655
N3 Zn1 N3 C7 167.69(12) 4_655
C5 N1 C1 C2 0.8(3) .
Zn1 N1 C1 C2 -166.69(18) .
N1 C1 C2 C3 0.8(4) .
C1 C2 C3 C4 -1.7(4) .
C2 C3 C4 C5 1.1(4) .
C1 N1 C5 C4 -1.4(3) .
Zn1 N1 C5 C4 167.37(16) .
C1 N1 C5 C6 180.00(17) .
Zn1 N1 C5 C6 -11.2(2) .
C3 C4 C5 N1 0.5(3) .
C3 C4 C5 C6 179.0(2) .
C13 N3 C6 C5 164.13(14) .
C7 N3 C6 C5 -70.91(18) .
Zn1 N3 C6 C5 38.63(16) .
N1 C5 C6 N3 -20.1(2) .
C4 C5 C6 N3 161.27(18) .
C6 N3 C7 C8 156.12(15) .
C13 N3 C7 C8 -78.74(18) .
Zn1 N3 C7 C8 43.18(16) .
C12 N2 C8 C9 0.4(3) .
Zn1 N2 C8 C9 -168.27(15) .
C12 N2 C8 C7 -177.09(17) .
Zn1 N2 C8 C7 14.2(2) .
N3 C7 C8 N2 -42.0(2) .
N3 C7 C8 C9 140.50(18) .
N2 C8 C9 C10 -0.6(3) .
C7 C8 C9 C10 176.73(19) .
C8 C9 C10 C11 0.5(4) .
C9 C10 C11 C12 -0.1(4) .
C8 N2 C12 C11 0.0(3) .
Zn1 N2 C12 C11 167.42(17) .
C10 C11 C12 N2 -0.1(4) .
C6 N3 C13 C14 56.7(2) .
C7 N3 C13 C14 -67.6(2) .
Zn1 N3 C13 C14 178.09(13) .
N3 C13 C14 C15 175.51(17) .
C16 O2 C15 O1 -1.8(4) .
C16 O2 C15 C14 177.9(2) .
C13 C14 C15 O1 -5.3(4) .
C13 C14 C15 O2 175.09(18) .
